data_2015151
loop_
_publ_author_name
'Doi, Mitsunobu'
'Nakamoto, Yasuhiko'
'Asano, Akiko'

_publ_section_title
;Cytosine-containing hybrid dipeptides:
 <i>N</i>-[2-(4-amino-2-oxo-1,2-dihydropyrimidin-1-yl)propionyl]-<small>L</small>-phenylalanine
 <i>N</i>-[2-(4-amino-2-oxo-1,2-dihydropyrimidin-1-yl)propionyl]-<small>L</small>-serine
 monohydrate and
 <i>N</i>-[2-(4-amino-2-oxo-1,2-dihydropyrimidin-1-yl)propionyl]-<small>L</small>-lysine
;
_journal_coeditor_code GG1264
_journal_issue 10
_journal_name_full 'Acta Crystallographica Section C'
_journal_page_first o577
_journal_page_last o582
_journal_paper_doi 10.1107/S0108270105026259
_journal_volume 61
_journal_year 2005
_chemical_formula_iupac 'C16 H18 N4 O4'
_chemical_formula_moiety 'C16 H18 N4 O4'
_chemical_formula_sum 'C16 H18 N4 O4'
_chemical_formula_weight 330.34
_chemical_name_common (I)
_chemical_name_systematic
;
N-[2-(4-amino-2-oxo-1,2-dihydropyrimidin-1-yl)propionyl]-L-phenylalanine
;
_space_group_IT_number 1
_symmetry_cell_setting triclinic
_symmetry_space_group_name_Hall 'P 1'
_symmetry_space_group_name_H-M 'P 1'
_atom_sites_solution_hydrogens geom
_atom_sites_solution_primary direct
_atom_sites_solution_secondary difmap
_cell_angle_alpha 92.079(2)
_cell_angle_beta 95.775(2)
_cell_angle_gamma 95.245(2)
_cell_formula_units_Z 4
_cell_length_a 9.3587(12)
_cell_length_b 10.3445(13)
_cell_length_c 16.925(2)
_cell_measurement_reflns_used 2719
_cell_measurement_temperature 100(2)
_cell_measurement_theta_max 27.88
_cell_measurement_theta_min 2.20
_cell_volume 1621.7(3)
_computing_cell_refinement SMART
_computing_data_collection 'SMART (Bruker, 1998)'
_computing_data_reduction 'SAINT-Plus (Bruker, 1998)'
_computing_molecular_graphics 'PLATON (Spek, 2001)'
_computing_publication_material 'MERCURY (Bruno et al., 2002)'
_computing_structure_refinement 'SHELXL97 (Sheldrick, 1997)'
_computing_structure_solution 'SHELXD (Sheldrick, 1990b)'
_diffrn_ambient_temperature 100(2)
_diffrn_detector_area_resol_mean 8.366
_diffrn_measured_fraction_theta_full .980
_diffrn_measured_fraction_theta_max .980
_diffrn_measurement_device_type 'Bruker SMART APEX'
_diffrn_measurement_method '\w scans'
_diffrn_radiation_monochromator graphite
_diffrn_radiation_source 'MacSciences M18XCE rotating anode'
_diffrn_radiation_type MoK\a
_diffrn_radiation_wavelength 0.71073
_diffrn_reflns_av_R_equivalents 0.0250
_diffrn_reflns_av_sigmaI/netI 0.0565
_diffrn_reflns_limit_h_max 11
_diffrn_reflns_limit_h_min -9
_diffrn_reflns_limit_k_max 12
_diffrn_reflns_limit_k_min -12
_diffrn_reflns_limit_l_max 16
_diffrn_reflns_limit_l_min -20
_diffrn_reflns_number 8913
_diffrn_reflns_theta_full 25.68
_diffrn_reflns_theta_max 25.68
_diffrn_reflns_theta_min 1.98
_diffrn_standards_decay_% 0.0
_diffrn_standards_interval_count 10152
_diffrn_standards_number 68
_exptl_absorpt_coefficient_mu 0.100
_exptl_absorpt_correction_T_max 0.9980
_exptl_absorpt_correction_T_min 0.83163
_exptl_absorpt_correction_type empirical
_exptl_absorpt_process_details '(SADABS; Sheldrick, 1996)'
_exptl_crystal_colour colourless
_exptl_crystal_density_diffrn 1.353
_exptl_crystal_density_method 'not measured'
_exptl_crystal_description plate
_exptl_crystal_F_000 696
_exptl_crystal_size_max 0.25
_exptl_crystal_size_mid 0.20
_exptl_crystal_size_min 0.04
_refine_diff_density_max .331
_refine_diff_density_min -.313
_refine_ls_extinction_method none
_refine_ls_goodness_of_fit_ref 1.130
_refine_ls_hydrogen_treatment constr
_refine_ls_matrix_type full
_refine_ls_number_parameters 896
_refine_ls_number_reflns 6059
_refine_ls_number_restraints 180
_refine_ls_restrained_S_all 1.113
_refine_ls_R_factor_all 0.0670
_refine_ls_R_factor_gt 0.0641
_refine_ls_shift/su_max 0.011
_refine_ls_shift/su_mean 0.001
_refine_ls_structure_factor_coef Fsqd
_refine_ls_weighting_details 'calc w=1/[\s^2^(Fo^2^)+(0.0753P)^2^+0.9676P] where P=(Fo^2^+2Fc^2^)/3'
_refine_ls_weighting_scheme calc
_refine_ls_wR_factor_gt 0.1478
_refine_ls_wR_factor_ref 0.1497
_reflns_number_gt 5788
_reflns_number_total 6059
_reflns_threshold_expression I>\2s(I)
_cod_data_source_file gg1264.cif
_cod_data_source_block I
_cod_original_cell_volume 1621.7(4)
_cod_database_code 2015151
_cod_database_fobs_code 2015151

loop_
_symmetry_equiv_pos_as_xyz
'x, y, z'

loop_
_atom_site_label
_atom_site_fract_x
_atom_site_fract_y
_atom_site_fract_z
_atom_site_U_iso_or_equiv
_atom_site_adp_type
_atom_site_calc_flag
_atom_site_refinement_flags
_atom_site_occupancy
_atom_site_disorder_assembly
_atom_site_disorder_group
_atom_site_type_symbol
N1A 1.0384(5) 0.8402(4) 0.2013(2) 0.0172(9) Uani d . 1 . . N
C2A 0.9431(5) 0.8927(5) 0.2476(3) 0.0152(10) Uani d . 1 . . C
O2A 0.9535(4) 1.0074(3) 0.2672(2) 0.0182(8) Uani d . 1 . . O
N3A 0.8368(4) 0.8058(4) 0.2698(2) 0.0169(9) Uani d . 1 . . N
H3A 0.7750 0.8363 0.2999 0.020 Uiso calc R 1 . . H
C4A 0.8184(6) 0.6781(6) 0.2497(3) 0.0243(12) Uani d . 1 . . C
N4A 0.7133(6) 0.6065(5) 0.2766(4) 0.0415(15) Uani d . 1 . . N
H4AA 0.6558 0.6421 0.3074 0.050 Uiso calc R 1 . . H
H4BA 0.6999 0.5227 0.2640 0.050 Uiso calc R 1 . . H
C5A 0.9161(6) 0.6295(6) 0.1983(3) 0.0268(13) Uani d . 1 . . C
H5A 0.9059 0.5408 0.1802 0.032 Uiso calc R 1 . . H
C6A 1.0209(6) 0.7116(5) 0.1768(3) 0.0198(11) Uani d . 1 . . C
H6A 1.0865 0.6800 0.1431 0.024 Uiso calc R 1 . . H
C7A 1.1660(5) 0.9264(5) 0.1843(3) 0.0170(11) Uani d . 1 . . C
H7AA 1.2381 0.8729 0.1641 0.020 Uiso calc R 1 . . H
H7BA 1.2104 0.9725 0.2343 0.020 Uiso calc R 1 . . H
C8A 1.1266(5) 1.0265(5) 0.1230(3) 0.0168(11) Uani d . 1 . . C
H8AA 1.0489 1.0757 0.1409 0.020 Uiso calc R 1 . . H
H8BA 1.2118 1.0889 0.1184 0.020 Uiso calc R 1 . . H
C9A 1.0763(5) 0.9587(5) 0.0423(3) 0.0169(11) Uani d . 1 . . C
O9A 1.1247(5) 0.8564(4) 0.0233(2) 0.0315(10) Uani d . 1 . . O
N10A 0.9817(5) 1.0149(4) -0.0043(2) 0.0161(9) Uani d . 1 . . N
H10A 0.9523 1.0888 0.0118 0.019 Uiso calc R 1 . . H
C10A 0.9253(5) 0.9575(5) -0.0813(3) 0.0165(10) Uani d . 1 . . C
H10AA 0.9443 0.8639 -0.0819 0.020 Uiso calc R 1 . . H
C11A 0.7610(6) 0.9624(6) -0.0949(4) 0.0280(13) Uani d . 1 . . C
H11AA 0.7400 1.0541 -0.0990 0.034 Uiso calc R 1 . . H
H11BA 0.7243 0.9159 -0.1461 0.034 Uiso calc R 1 . . H
C12A 0.6817(6) 0.9028(6) -0.0295(4) 0.0262(13) Uani d . 1 . . C
C13A 0.7094(6) 0.7842(6) -0.0011(3) 0.0274(13) Uani d . 1 . . C
H13A 0.7819 0.7390 -0.0222 0.033 Uiso calc R 1 . . H
C14A 0.6341(6) 0.7279(6) 0.0580(4) 0.0325(14) Uani d . 1 . . C
H14A 0.6549 0.6449 0.0757 0.039 Uiso calc R 1 . . H
C15A 0.5307(7) 0.7912(7) 0.0908(4) 0.0422(17) Uani d . 1 . . C
H15A 0.4798 0.7535 0.1314 0.051 Uiso calc R 1 . . H
C16A 0.5024(8) 0.9103(8) 0.0636(6) 0.056(2) Uani d . 1 . . C
H16A 0.4317 0.9561 0.0861 0.067 Uiso calc R 1 . . H
C17A 0.5758(7) 0.9652(7) 0.0035(5) 0.0424(17) Uani d . 1 . . C
H17A 0.5528 1.0470 -0.0151 0.051 Uiso calc R 1 . . H
C18A 0.9986(6) 1.0204(5) -0.1499(3) 0.0179(11) Uani d . 1 . . C
O18A 1.0375(4) 1.1389(4) -0.1458(2) 0.0217(8) Uani d . 1 . . O
O19A 1.0101(5) 0.9427(4) -0.2077(2) 0.0297(10) Uani d . 1 . . O
N1B 0.3415(4) 0.3189(4) 0.2435(2) 0.0154(9) Uani d . 1 . . N
C2B 0.4484(5) 0.3754(5) 0.2007(3) 0.0138(10) Uani d . 1 . . C
O2B 0.4418(4) 0.4833(3) 0.1755(2) 0.0162(7) Uani d . 1 . . O
N3B 0.5623(5) 0.3037(4) 0.1897(3) 0.0201(10) Uani d . 1 . . N
H3B 0.6270 0.3328 0.1587 0.024 Uiso calc R 1 . . H
C4B 0.5777(6) 0.1910(6) 0.2249(3) 0.0242(12) Uani d . 1 . . C
N4B 0.6936(6) 0.1314(5) 0.2131(3) 0.0350(12) Uani d . 1 . . N
H4AB 0.7572 0.1660 0.1831 0.042 Uiso calc R 1 . . H
H4BB 0.7071 0.0573 0.2353 0.042 Uiso calc R 1 . . H
C5B 0.4716(6) 0.1388(5) 0.2717(3) 0.0214(11) Uani d . 1 . . C
H5B 0.4815 0.0591 0.2969 0.026 Uiso calc R 1 . . H
C6B 0.3573(6) 0.2046(5) 0.2794(3) 0.0192(11) Uani d . 1 . . C
H6B 0.2851 0.1709 0.3108 0.023 Uiso calc R 1 . . H
C7B 0.2157(5) 0.3919(5) 0.2538(3) 0.0162(10) Uani d . 1 . . C
H7AB 0.1350 0.3313 0.2678 0.019 Uiso calc R 1 . . H
H7BB 0.1844 0.4301 0.2029 0.019 Uiso calc R 1 . . H
C8B 0.2491(6) 0.4994(5) 0.3180(3) 0.0194(11) Uani d . 1 . . C
H8AB 0.1634 0.5482 0.3210 0.023 Uiso calc R 1 . . H
H8BB 0.3293 0.5606 0.3039 0.023 Uiso calc R 1 . . H
C9B 0.2911(5) 0.4455(5) 0.3991(3) 0.0130(10) Uani d . 1 . . C
O9B 0.2369(4) 0.3391(4) 0.4158(2) 0.0188(8) Uani d . 1 . . O
N10B 0.3856(5) 0.5215(4) 0.4480(2) 0.0153(9) Uani d . 1 . . N
H10B 0.4202 0.5976 0.4329 0.018 Uiso calc R 1 . . H
C10B 0.4321(5) 0.4786(5) 0.5268(3) 0.0159(10) Uani d . 1 . . C
H10AB 0.4155 0.3817 0.5262 0.019 Uiso calc R 1 . . H
C11B 0.5926(6) 0.5187(5) 0.5485(3) 0.0194(11) Uani d . 1 . . C
H11AB 0.6095 0.6144 0.5463 0.023 Uiso calc R 1 . . H
H11BB 0.6189 0.4961 0.6041 0.023 Uiso calc R 1 . . H
C12B 0.6926(6) 0.4571(5) 0.4960(3) 0.0173(11) Uani d . 1 . . C
C13B 0.6526(6) 0.3390(5) 0.4538(3) 0.0219(11) Uani d . 1 . . C
H13B 0.5572 0.2986 0.4533 0.026 Uiso calc R 1 . . H
C14B 0.7533(6) 0.2794(5) 0.4122(3) 0.0237(12) Uani d . 1 . . C
H14B 0.7263 0.1983 0.3841 0.028 Uiso calc R 1 . . H
C15B 0.8908(7) 0.3387(6) 0.4121(4) 0.0298(14) Uani d . 1 . . C
H15B 0.9591 0.2983 0.3841 0.036 Uiso calc R 1 . . H
C16B 0.9295(6) 0.4567(6) 0.4526(4) 0.0317(14) Uani d . 1 . . C
H16B 1.0246 0.4975 0.4523 0.038 Uiso calc R 1 . . H
C17B 0.8305(6) 0.5161(6) 0.4937(4) 0.0263(12) Uani d . 1 . . C
H17B 0.8578 0.5982 0.5206 0.032 Uiso calc R 1 . . H
C18B 0.3487(5) 0.5365(5) 0.5920(3) 0.0139(10) Uani d . 1 . . C
O18B 0.3147(4) 0.6492(3) 0.5882(2) 0.0188(8) Uani d . 1 . . O
O19B 0.3291(4) 0.4620(3) 0.6484(2) 0.0222(8) Uani d . 1 . . O
N1C 0.3184(5) 0.5382(4) 0.9240(2) 0.0162(9) Uani d . 1 . . N
C2C 0.3397(5) 0.4894(5) 0.8497(3) 0.0130(10) Uani d . 1 . . C
O2C 0.3885(4) 0.3859(3) 0.8393(2) 0.0188(8) Uani d . 1 . . O
N3C 0.2989(5) 0.5647(4) 0.7876(2) 0.0143(8) Uani d . 1 . . N
H3C 0.3184 0.5400 0.7398 0.017 Uiso calc R 1 . . H
C4C 0.2312(5) 0.6736(5) 0.7944(3) 0.0157(10) Uani d . 1 . . C
N4C 0.1935(5) 0.7348(4) 0.7302(3) 0.0211(10) Uani d . 1 . . N
H4AC 0.2124 0.7047 0.6834 0.025 Uiso calc R 1 . . H
H4BC 0.1493 0.8059 0.7338 0.025 Uiso calc R 1 . . H
C5C 0.2072(7) 0.7172(6) 0.8716(3) 0.0253(12) Uani d . 1 . . C
H5C 0.1593 0.7930 0.8792 0.030 Uiso calc R 1 . . H
C6C 0.2528(6) 0.6500(5) 0.9336(3) 0.0191(11) Uani d . 1 . . C
H6C 0.2395 0.6806 0.9857 0.023 Uiso calc R 1 . . H
C7C 0.3619(5) 0.4616(5) 0.9936(3) 0.0168(11) Uani d . 1 . . C
H7AC 0.3729 0.5186 1.0425 0.020 Uiso calc R 1 . . H
H7BC 0.4563 0.4287 0.9872 0.020 Uiso calc R 1 . . H
C8C 0.2511(5) 0.3484(5) 1.0018(3) 0.0152(10) Uani d . 1 . . C
H8AC 0.2844 0.2974 1.0473 0.018 Uiso calc R 1 . . H
H8BC 0.2410 0.2909 0.9532 0.018 Uiso calc R 1 . . H
C9C 0.1058(5) 0.3947(4) 1.0147(3) 0.0121(10) Uani d . 1 . . C
O9C 0.0954(4) 0.4761(4) 1.0693(2) 0.0184(8) Uani d . 1 . . O
N10C -0.0053(4) 0.3480(4) 0.9647(2) 0.0143(9) Uani d . 1 . . N
H10C 0.0062 0.2932 0.9254 0.017 Uiso calc R 1 . . H
C10C -0.1470(5) 0.3881(5) 0.9751(3) 0.0159(10) Uani d . 1 B . C
H10AC -0.1374 0.4846 0.9845 0.019 Uiso calc R 1 . . H
C11C -0.2514(5) 0.3537(5) 0.8995(3) 0.0186(11) Uani d D 1 . . C
H11AC -0.2458 0.2617 0.8828 0.022 Uiso calc R 1 A 1 H
H11BC -0.3512 0.3629 0.9118 0.022 Uiso calc R 1 A 1 H
C12C -0.2186(5) 0.4380(4) 0.8322(2) 0.0169(12) Uani d PGDU 0.96(3) B 1 C
C13C -0.1294(5) 0.3994(5) 0.7766(3) 0.0330(16) Uani d PGDU 0.96(3) B 1 C
H13AC -0.0925 0.3170 0.7795 0.040 Uiso calc PR 0.96(3) B 1 H
C14C -0.0941(8) 0.4815(6) 0.7168(3) 0.046(2) Uani d PGU 0.96(3) B 1 C
H14AC -0.0331 0.4552 0.6788 0.056 Uiso calc PR 0.96(3) B 1 H
C15C -0.1480(11) 0.6022(5) 0.7126(3) 0.052(3) Uani d PGU 0.96(3) B 1 C
H15AC -0.1239 0.6583 0.6718 0.062 Uiso calc PR 0.96(3) B 1 H
C16C -0.2372(11) 0.6407(4) 0.7682(3) 0.053(3) Uani d PGU 0.96(3) B 1 C
H16AC -0.2741 0.7232 0.7653 0.063 Uiso calc PR 0.96(3) B 1 H
C17C -0.2725(8) 0.5586(4) 0.8279(3) 0.0395(19) Uani d PGDU 0.96(3) B 1 C
H17AC -0.3335 0.5850 0.8659 0.047 Uiso calc PR 0.96(3) B 1 H
C12'C -0.238(9) 0.438(5) 0.830(3) 0.034(12) Uani d PGDU 0.04(3) B 2 C
C13'C -0.152(13) 0.406(11) 0.771(4) 0.032(11) Uani d PGDU 0.04(3) B 2 C
H13'C -0.0997 0.3315 0.7758 0.038 Uiso calc PR 0.04(3) B 2 H
C14'C -0.14(2) 0.483(14) 0.706(6) 0.039(12) Uani d PGU 0.04(3) B 2 C
H14'C -0.0825 0.4610 0.6660 0.046 Uiso calc PR 0.04(3) B 2 H
C15'C -0.22(2) 0.592(13) 0.700(6) 0.052(13) Uani d PGU 0.04(3) B 2 C
H15'C -0.2105 0.6447 0.6550 0.063 Uiso calc PR 0.04(3) B 2 H
C16'C -0.30(2) 0.624(11) 0.758(7) 0.047(13) Uani d PGU 0.04(3) B 2 C
H16'C -0.3557 0.6987 0.7536 0.057 Uiso calc PR 0.04(3) B 2 H
C17'C -0.314(16) 0.547(8) 0.823(5) 0.037(12) Uani d PGDU 0.04(3) B 2 C
H17'C -0.3729 0.5692 0.8634 0.045 Uiso calc PR 0.04(3) B 2 H
C18C -0.2051(6) 0.3269(5) 1.0478(3) 0.0181(11) Uani d . 1 . . C
O18C -0.3036(4) 0.3912(4) 1.0749(2) 0.0225(8) Uani d . 1 B . O
O19C -0.1637(4) 0.2280(4) 1.0751(2) 0.0218(8) Uani d . 1 B . O
N1D 0.0463(4) -0.0146(4) 0.5187(2) 0.0141(9) Uani d . 1 . . N
C2D 0.0184(5) -0.0554(4) 0.5932(3) 0.0111(9) Uani d . 1 . . C
O2D -0.0335(4) -0.1638(3) 0.6022(2) 0.0189(8) Uani d . 1 . . O
N3D 0.0577(5) 0.0344(4) 0.6544(2) 0.0150(9) Uani d . 1 . . N
H3D 0.0356 0.0130 0.7019 0.018 Uiso calc R 1 . . H
C4D 0.1274(6) 0.1528(5) 0.6486(3) 0.0193(11) Uani d . 1 . . C
N4D 0.1630(5) 0.2280(5) 0.7123(3) 0.0267(11) Uani d . 1 . . N
H4AD 0.1415 0.2013 0.7588 0.032 Uiso calc R 1 . . H
H4BD 0.2086 0.3055 0.7088 0.032 Uiso calc R 1 . . H
C5D 0.1572(7) 0.1899(5) 0.5711(4) 0.0277(13) Uani d . 1 . . C
H5D 0.2067 0.2720 0.5634 0.033 Uiso calc R 1 . . H
C6D 0.1138(6) 0.1064(5) 0.5098(3) 0.0219(12) Uani d . 1 . . C
H6D 0.1304 0.1318 0.4579 0.026 Uiso calc R 1 . . H
C7D 0.0088(5) -0.1060(5) 0.4507(3) 0.0155(10) Uani d . 1 . . C
H7AD -0.0015 -0.0572 0.4015 0.019 Uiso calc R 1 . . H
H7BD -0.0853 -0.1551 0.4561 0.019 Uiso calc R 1 . . H
C8D 0.1234(5) -0.2016(5) 0.4437(3) 0.0135(10) Uani d . 1 . . C
H8AD 0.1375 -0.2480 0.4936 0.016 Uiso calc R 1 . . H
H8BD 0.0907 -0.2668 0.3998 0.016 Uiso calc R 1 . . H
C9D 0.2650(5) -0.1283(5) 0.4276(3) 0.0148(10) Uani d . 1 . . C
O9D 0.2714(4) -0.0574(4) 0.3716(2) 0.0228(8) Uani d . 1 . . O
N10D 0.3801(4) -0.1442(4) 0.4784(2) 0.0135(8) Uani d . 1 . . N
H10D 0.3714 -0.1933 0.5193 0.016 Uiso calc R 1 . . H
C10D 0.5187(5) -0.0803(5) 0.4656(3) 0.0171(11) Uani d . 1 . . C
H10AD 0.5058 0.0112 0.4513 0.020 Uiso calc R 1 . . H
C11D 0.6272(6) -0.0772(6) 0.5404(3) 0.0209(11) Uani d . 1 . . C
H11AD 0.6422 -0.1676 0.5539 0.025 Uiso calc R 1 . . H
H11BD 0.7209 -0.0343 0.5282 0.025 Uiso calc R 1 . . H
C12D 0.5809(5) -0.0073(5) 0.6120(3) 0.0192(11) Uani d . 1 . . C
C13D 0.5184(6) -0.0759(6) 0.6703(4) 0.0270(13) Uani d . 1 . . C
H13D 0.5050 -0.1681 0.6654 0.032 Uiso calc R 1 . . H
C14D 0.4752(7) -0.0114(7) 0.7358(4) 0.0344(15) Uani d . 1 . . C
H14D 0.4321 -0.0599 0.7753 0.041 Uiso calc R 1 . . H
C15D 0.4938(7) 0.1205(7) 0.7442(4) 0.0387(16) Uani d . 1 . . C
H15D 0.4633 0.1639 0.7891 0.046 Uiso calc R 1 . . H
C16D 0.5567(8) 0.1905(6) 0.6874(4) 0.0427(18) Uani d . 1 . . C
H16D 0.5702 0.2826 0.6929 0.051 Uiso calc R 1 . . H
C17D 0.6004(8) 0.1264(6) 0.6221(4) 0.0377(16) Uani d . 1 . . C
H17D 0.6450 0.1756 0.5834 0.045 Uiso calc R 1 . . H
C18D 0.5841(5) -0.1494(5) 0.3966(3) 0.0159(10) Uani d . 1 . . C
O18D 0.6704(4) -0.0788(4) 0.3602(2) 0.0210(8) Uani d . 1 . . O
O19D 0.5520(4) -0.2677(4) 0.3822(2) 0.0240(9) Uani d . 1 . . O

loop_
_atom_site_aniso_label
_atom_site_aniso_U_11
_atom_site_aniso_U_22
_atom_site_aniso_U_33
_atom_site_aniso_U_12
_atom_site_aniso_U_13
_atom_site_aniso_U_23
N1A 0.018(2) 0.024(2) 0.010(2) 0.0037(18) 0.0038(17) -0.0016(17)
C2A 0.015(2) 0.023(3) 0.008(2) 0.001(2) 0.0017(19) 0.003(2)
O2A 0.0228(19) 0.019(2) 0.0139(18) 0.0030(15) 0.0061(15) 0.0008(14)
N3A 0.012(2) 0.027(2) 0.012(2) 0.0014(17) 0.0039(16) -0.0032(18)
C4A 0.019(3) 0.030(3) 0.023(3) -0.003(2) 0.005(2) -0.011(2)
N4A 0.036(3) 0.026(3) 0.061(4) -0.016(2) 0.027(3) -0.022(3)
C5A 0.033(3) 0.020(3) 0.026(3) -0.003(2) 0.006(2) -0.018(2)
C6A 0.019(3) 0.025(3) 0.014(2) 0.002(2) -0.001(2) -0.010(2)
C7A 0.018(3) 0.023(3) 0.010(2) 0.002(2) 0.0024(19) -0.001(2)
C8A 0.016(2) 0.024(3) 0.011(2) 0.002(2) 0.006(2) 0.002(2)
C9A 0.017(3) 0.024(3) 0.012(2) 0.003(2) 0.010(2) 0.002(2)
O9A 0.043(3) 0.039(2) 0.016(2) 0.029(2) -0.0041(18) -0.0064(17)
N10A 0.021(2) 0.017(2) 0.013(2) 0.0079(17) 0.0057(17) -0.0019(16)
C10A 0.021(3) 0.014(2) 0.014(3) 0.003(2) 0.001(2) -0.0031(19)
C11A 0.024(3) 0.029(3) 0.030(3) 0.006(2) -0.007(2) 0.004(2)
C12A 0.016(3) 0.030(3) 0.031(3) 0.002(2) -0.003(2) -0.009(2)
C13A 0.028(3) 0.029(3) 0.025(3) 0.003(2) 0.003(2) -0.005(2)
C14A 0.025(3) 0.033(3) 0.037(4) -0.007(3) 0.001(3) 0.002(3)
C15A 0.027(3) 0.048(4) 0.051(4) -0.011(3) 0.015(3) 0.009(3)
C16A 0.041(4) 0.049(5) 0.085(6) 0.006(3) 0.040(4) 0.002(4)
C17A 0.033(4) 0.031(4) 0.065(5) 0.011(3) 0.012(3) 0.003(3)
C18A 0.025(3) 0.020(3) 0.009(2) 0.011(2) -0.002(2) -0.003(2)
O18A 0.030(2) 0.024(2) 0.0121(18) 0.0036(16) 0.0068(16) -0.0050(15)
O19A 0.059(3) 0.019(2) 0.0132(19) 0.0099(19) 0.0095(18) -0.0009(15)
N1B 0.016(2) 0.022(2) 0.0071(19) 0.0002(17) -0.0029(16) -0.0032(16)
C2B 0.013(2) 0.023(3) 0.005(2) -0.0026(19) -0.0002(18) -0.0036(19)
O2B 0.0204(18) 0.0188(18) 0.0104(17) 0.0021(14) 0.0055(14) 0.0025(14)
N3B 0.020(2) 0.028(2) 0.015(2) 0.0044(19) 0.0102(18) 0.0053(18)
C4B 0.024(3) 0.027(3) 0.022(3) 0.008(2) -0.001(2) 0.000(2)
N4B 0.042(3) 0.034(3) 0.034(3) 0.020(2) 0.010(2) 0.012(2)
C5B 0.036(3) 0.013(2) 0.017(3) 0.006(2) 0.003(2) 0.005(2)
C6B 0.028(3) 0.018(3) 0.011(2) 0.000(2) 0.002(2) -0.0022(19)
C7B 0.011(2) 0.030(3) 0.007(2) 0.000(2) 0.0024(18) 0.002(2)
C8B 0.017(3) 0.030(3) 0.013(3) 0.008(2) 0.004(2) 0.005(2)
C9B 0.015(2) 0.015(3) 0.010(2) 0.0026(19) 0.0073(19) -0.0017(19)
O9B 0.0190(18) 0.025(2) 0.0107(17) -0.0058(15) 0.0028(14) 0.0010(14)
N10B 0.020(2) 0.017(2) 0.009(2) -0.0011(17) 0.0053(17) 0.0009(16)
C10B 0.019(3) 0.024(3) 0.005(2) 0.000(2) 0.0000(19) 0.0037(19)
C11B 0.022(3) 0.019(3) 0.016(3) -0.002(2) 0.001(2) -0.002(2)
C12B 0.019(3) 0.024(3) 0.010(2) 0.002(2) 0.003(2) 0.005(2)
C13B 0.020(3) 0.025(3) 0.020(3) -0.001(2) 0.005(2) -0.002(2)
C14B 0.024(3) 0.024(3) 0.023(3) 0.001(2) 0.002(2) -0.009(2)
C15B 0.034(3) 0.033(3) 0.025(3) 0.010(3) 0.009(3) -0.001(3)
C16B 0.016(3) 0.037(4) 0.044(4) -0.001(2) 0.011(3) 0.006(3)
C17B 0.031(3) 0.022(3) 0.026(3) -0.001(2) 0.009(2) -0.002(2)
C18B 0.014(2) 0.020(3) 0.007(2) -0.002(2) -0.0004(18) -0.0023(19)
O18B 0.024(2) 0.023(2) 0.0106(17) 0.0048(15) 0.0063(14) 0.0033(14)
O19B 0.040(2) 0.0153(18) 0.0113(18) -0.0016(16) 0.0093(16) -0.0012(14)
N1C 0.021(2) 0.019(2) 0.009(2) 0.0033(17) 0.0020(17) 0.0009(17)
C2C 0.011(2) 0.018(3) 0.011(2) 0.0016(19) 0.0036(19) -0.0027(19)
O2C 0.025(2) 0.0187(19) 0.0141(18) 0.0070(15) 0.0067(15) -0.0010(15)
N3C 0.020(2) 0.017(2) 0.0064(19) 0.0032(17) 0.0044(16) 0.0023(15)
C4C 0.019(2) 0.016(2) 0.013(2) 0.004(2) 0.009(2) 0.0013(19)
N4C 0.028(2) 0.023(2) 0.016(2) 0.010(2) 0.0097(19) 0.0083(19)
C5C 0.040(3) 0.023(3) 0.016(3) 0.009(2) 0.014(2) 0.002(2)
C6C 0.026(3) 0.021(3) 0.012(2) 0.005(2) 0.009(2) -0.004(2)
C7C 0.015(2) 0.029(3) 0.007(2) 0.010(2) 0.0008(19) 0.000(2)
C8C 0.018(3) 0.013(2) 0.016(2) 0.0053(19) 0.003(2) 0.0045(19)
C9C 0.015(2) 0.011(2) 0.011(2) 0.0006(18) 0.0022(19) 0.0056(18)
O9C 0.0208(19) 0.025(2) 0.0089(17) 0.0024(15) 0.0019(14) -0.0037(14)
N10C 0.015(2) 0.018(2) 0.0096(19) 0.0002(17) 0.0039(16) -0.0052(16)
C10C 0.014(2) 0.018(3) 0.017(3) 0.004(2) 0.005(2) 0.000(2)
C11C 0.013(2) 0.028(3) 0.014(2) 0.003(2) 0.000(2) -0.003(2)
C12C 0.014(3) 0.023(3) 0.012(3) -0.005(2) -0.002(2) 0.000(2)
C13C 0.019(3) 0.055(4) 0.025(3) 0.002(3) 0.002(3) 0.014(3)
C14C 0.027(4) 0.082(6) 0.028(4) -0.008(4) -0.002(3) 0.023(4)
C15C 0.050(6) 0.064(5) 0.029(4) -0.042(4) -0.023(4) 0.034(4)
C16C 0.089(8) 0.026(4) 0.034(4) -0.010(4) -0.033(5) 0.010(3)
C17C 0.052(5) 0.034(4) 0.027(4) 0.000(3) -0.012(3) -0.003(3)
C12'C 0.03(2) 0.04(2) 0.02(2) 0.00(2) 0.001(19) 0.00(2)
C13'C 0.017(19) 0.05(2) 0.021(19) -0.002(19) -0.007(19) 0.011(19)
C14'C 0.03(2) 0.06(2) 0.025(19) -0.02(2) 0.000(19) 0.024(19)
C15'C 0.06(2) 0.05(2) 0.03(2) -0.02(2) -0.01(2) 0.01(2)
C16'C 0.06(2) 0.04(2) 0.03(2) -0.02(2) -0.02(2) 0.01(2)
C17'C 0.05(2) 0.03(2) 0.02(2) -0.008(19) -0.012(19) 0.006(19)
C18C 0.017(3) 0.024(3) 0.014(2) 0.006(2) 0.003(2) -0.003(2)
O18C 0.023(2) 0.030(2) 0.0193(19) 0.0126(16) 0.0131(16) 0.0049(16)
O19C 0.026(2) 0.024(2) 0.0185(19) 0.0093(16) 0.0102(16) 0.0057(16)
N1D 0.012(2) 0.022(2) 0.010(2) 0.0062(17) 0.0073(16) 0.0007(16)
C2D 0.014(2) 0.010(2) 0.010(2) -0.0020(18) 0.0038(18) 0.0060(18)
O2D 0.0234(19) 0.0184(19) 0.0152(18) -0.0030(15) 0.0088(15) 0.0002(14)
N3D 0.016(2) 0.021(2) 0.008(2) 0.0014(17) 0.0048(16) -0.0006(16)
C4D 0.018(3) 0.022(3) 0.020(3) 0.004(2) 0.008(2) -0.006(2)
N4D 0.028(3) 0.023(2) 0.029(3) -0.002(2) 0.012(2) -0.009(2)
C5D 0.034(3) 0.016(3) 0.035(3) -0.006(2) 0.024(3) 0.001(2)
C6D 0.029(3) 0.019(3) 0.021(3) 0.004(2) 0.017(2) 0.005(2)
C7D 0.012(2) 0.029(3) 0.006(2) 0.002(2) 0.0029(18) 0.000(2)
C8D 0.011(2) 0.019(3) 0.011(2) 0.0021(19) 0.0063(19) -0.0022(19)
C9D 0.019(3) 0.016(2) 0.011(2) 0.004(2) 0.007(2) -0.0041(19)
O9D 0.022(2) 0.032(2) 0.0145(18) 0.0004(16) 0.0035(15) 0.0088(16)
N10D 0.014(2) 0.022(2) 0.0049(19) 0.0027(17) 0.0022(16) 0.0043(16)
C10D 0.012(2) 0.023(3) 0.017(3) 0.001(2) 0.005(2) 0.006(2)
C11D 0.014(3) 0.028(3) 0.021(3) 0.004(2) 0.001(2) 0.000(2)
C12D 0.008(2) 0.025(3) 0.024(3) 0.001(2) -0.003(2) -0.003(2)
C13D 0.026(3) 0.028(3) 0.026(3) -0.002(2) 0.006(2) -0.009(2)
C14D 0.030(3) 0.043(4) 0.031(3) 0.002(3) 0.008(3) -0.005(3)
C15D 0.028(3) 0.055(4) 0.031(3) 0.014(3) -0.009(3) -0.018(3)
C16D 0.057(4) 0.025(3) 0.042(4) 0.015(3) -0.017(3) -0.015(3)
C17D 0.055(4) 0.029(3) 0.027(3) -0.001(3) -0.005(3) 0.002(3)
C18D 0.008(2) 0.023(3) 0.017(3) 0.006(2) 0.0000(19) 0.004(2)
O18D 0.0168(18) 0.0207(19) 0.027(2) 0.0010(15) 0.0124(16) 0.0019(16)
O19D 0.029(2) 0.020(2) 0.024(2) -0.0048(16) 0.0150(17) -0.0009(16)

loop_
_atom_type_symbol
_atom_type_description
_atom_type_scat_dispersion_real
_atom_type_scat_dispersion_imag
_atom_type_scat_source
C C .0033 .0016 'International Tables Vol C Tables 4.2.6.8 and 6.1.1.4'
H H .0000 .0000 'International Tables Vol C Tables 4.2.6.8 and 6.1.1.4'
N N .0061 .0033 'International Tables Vol C Tables 4.2.6.8 and 6.1.1.4'
O O .0106 .0060 'International Tables Vol C Tables 4.2.6.8 and 6.1.1.4'

loop_
_geom_angle_atom_site_label_1
_geom_angle_atom_site_label_2
_geom_angle_atom_site_label_3
_geom_angle
C6A N1A C2A 121.2(4)
C6A N1A C7A 121.5(4)
C2A N1A C7A 117.1(4)
O2A C2A N3A 122.8(5)
O2A C2A N1A 122.2(5)
N3A C2A N1A 115.0(4)
C4A N3A C2A 125.8(5)
C4A N3A H3A 117.1
C2A N3A H3A 117.1
N4A C4A N3A 118.9(5)
N4A C4A C5A 124.1(5)
N3A C4A C5A 117.0(5)
C4A N4A H4AA 120.0
C4A N4A H4BA 120.0
H4AA N4A H4BA 120.0
C6A C5A C4A 118.2(5)
C6A C5A H5A 120.9
C4A C5A H5A 120.9
C5A C6A N1A 122.6(5)
C5A C6A H6A 118.7
N1A C6A H6A 118.7
N1A C7A C8A 112.1(4)
N1A C7A H7AA 109.2
C8A C7A H7AA 109.2
N1A C7A H7BA 109.2
C8A C7A H7BA 109.2
H7AA C7A H7BA 107.9
C9A C8A C7A 110.3(4)
C9A C8A H8AA 109.6
C7A C8A H8AA 109.6
C9A C8A H8BA 109.6
C7A C8A H8BA 109.6
H8AA C8A H8BA 108.1
O9A C9A N10A 123.2(5)
O9A C9A C8A 119.9(5)
N10A C9A C8A 116.9(4)
C9A N10A C10A 121.2(4)
C9A N10A H10A 119.4
C10A N10A H10A 119.4
N10A C10A C11A 110.7(4)
N10A C10A C18A 112.9(4)
C11A C10A C18A 110.3(4)
N10A C10A H10AA 107.5
C11A C10A H10AA 107.5
C18A C10A H10AA 107.5
C12A C11A C10A 113.3(5)
C12A C11A H11AA 108.9
C10A C11A H11AA 108.9
C12A C11A H11BA 108.9
C10A C11A H11BA 108.9
H11AA C11A H11BA 107.7
C13A C12A C17A 116.9(6)
C13A C12A C11A 121.9(5)
C17A C12A C11A 121.2(6)
C12A C13A C14A 121.9(6)
C12A C13A H13A 119.0
C14A C13A H13A 119.0
C15A C14A C13A 120.6(6)
C15A C14A H14A 119.7
C13A C14A H14A 119.7
C14A C15A C16A 118.3(6)
C14A C15A H15A 120.8
C16A C15A H15A 120.8
C15A C16A C17A 121.0(7)
C15A C16A H16A 119.5
C17A C16A H16A 119.5
C12A C17A C16A 121.3(7)
C12A C17A H17A 119.4
C16A C17A H17A 119.4
O18A C18A O19A 125.8(5)
O18A C18A C10A 119.9(4)
O19A C18A C10A 114.2(4)
C6B N1B C2B 121.0(4)
C6B N1B C7B 121.1(4)
C2B N1B C7B 117.7(4)
O2B C2B N3B 122.0(4)
O2B C2B N1B 121.3(5)
N3B C2B N1B 116.7(4)
C4B N3B C2B 121.9(5)
C4B N3B H3B 119.0
C2B N3B H3B 119.0
N4B C4B N3B 117.6(5)
N4B C4B C5B 122.2(5)
N3B C4B C5B 120.2(5)
C4B N4B H4AB 120.0
C4B N4B H4BB 120.0
H4AB N4B H4BB 120.0
C6B C5B C4B 118.1(5)
C6B C5B H5B 120.9
C4B C5B H5B 120.9
C5B C6B N1B 121.7(5)
C5B C6B H6B 119.2
N1B C6B H6B 119.2
N1B C7B C8B 112.2(4)
N1B C7B H7AB 109.2
C8B C7B H7AB 109.2
N1B C7B H7BB 109.2
C8B C7B H7BB 109.2
H7AB C7B H7BB 107.9
C7B C8B C9B 111.5(4)
C7B C8B H8AB 109.3
C9B C8B H8AB 109.3
C7B C8B H8BB 109.3
C9B C8B H8BB 109.3
H8AB C8B H8BB 108.0
O9B C9B N10B 124.2(5)
O9B C9B C8B 120.0(4)
N10B C9B C8B 115.8(4)
C9B N10B C10B 119.9(4)
C9B N10B H10B 120.0
C10B N10B H10B 120.0
N10B C10B C11B 110.3(4)
N10B C10B C18B 112.3(4)
C11B C10B C18B 108.1(4)
N10B C10B H10AB 108.7
C11B C10B H10AB 108.7
C18B C10B H10AB 108.7
C12B C11B C10B 115.2(4)
C12B C11B H11AB 108.5
C10B C11B H11AB 108.5
C12B C11B H11BB 108.5
C10B C11B H11BB 108.5
H11AB C11B H11BB 107.5
C17B C12B C13B 118.9(5)
C17B C12B C11B 118.9(5)
C13B C12B C11B 122.1(5)
C12B C13B C14B 120.1(5)
C12B C13B H13B 119.9
C14B C13B H13B 119.9
C15B C14B C13B 119.9(5)
C15B C14B H14B 120.0
C13B C14B H14B 120.0
C14B C15B C16B 119.9(6)
C14B C15B H15B 120.0
C16B C15B H15B 120.0
C15B C16B C17B 120.4(6)
C15B C16B H16B 119.8
C17B C16B H16B 119.8
C12B C17B C16B 120.7(5)
C12B C17B H17B 119.7
C16B C17B H17B 119.7
O18B C18B O19B 125.9(5)
O18B C18B C10B 120.0(4)
O19B C18B C10B 114.0(4)
C6C N1C C2C 121.5(4)
C6C N1C C7C 120.7(4)
C2C N1C C7C 117.7(4)
O2C C2C N3C 122.1(4)
O2C C2C N1C 122.6(4)
N3C C2C N1C 115.3(4)
C4C N3C C2C 124.8(4)
C4C N3C H3C 117.6
C2C N3C H3C 117.6
N4C C4C N3C 119.1(5)
N4C C4C C5C 123.3(5)
N3C C4C C5C 117.5(5)
C4C N4C H4AC 120.0
C4C N4C H4BC 120.0
H4AC N4C H4BC 120.0
C6C C5C C4C 119.0(5)
C6C C5C H5C 120.5
C4C C5C H5C 120.5
C5C C6C N1C 121.7(5)
C5C C6C H6C 119.2
N1C C6C H6C 119.2
N1C C7C C8C 111.1(4)
N1C C7C H7AC 109.4
C8C C7C H7AC 109.4
N1C C7C H7BC 109.4
C8C C7C H7BC 109.4
H7AC C7C H7BC 108.0
C7C C8C C9C 111.2(4)
C7C C8C H8AC 109.4
C9C C8C H8AC 109.4
C7C C8C H8BC 109.4
C9C C8C H8BC 109.4
H8AC C8C H8BC 108.0
O9C C9C N10C 122.5(5)
O9C C9C C8C 120.3(4)
N10C C9C C8C 117.1(4)
C9C N10C C10C 119.2(4)
C9C N10C H10C 120.4
C10C N10C H10C 120.4
N10C C10C C18C 110.6(4)
N10C C10C C11C 110.6(4)
C18C C10C C11C 111.3(4)
N10C C10C H10AC 108.1
C18C C10C H10AC 108.1
C11C C10C H10AC 108.1
C12C C11C C10C 112.7(4)
C12'C C11C C10C 118(3)
C12C C11C H11AC 109.1
C12'C C11C H11AC 110.0
C10C C11C H11AC 109.1
C12C C11C H11BC 109.1
C12'C C11C H11BC 102.5
C10C C11C H11BC 109.1
H11AC C11C H11BC 107.8
C13C C12C C17C 120.0
C13C C12C C11C 120.7(3)
C17C C12C C11C 119.2(3)
C12C C13C C14C 120.0
C12C C13C H13AC 120.0
C14C C13C H13AC 120.0
C13C C14C C15C 120.0
C13C C14C H14AC 120.0
C15C C14C H14AC 120.0
C16C C15C C14C 120.0
C16C C15C H15AC 120.0
C14C C15C H15AC 120.0
C15C C16C C17C 120.0
C15C C16C H16AC 120.0
C17C C16C H16AC 120.0
C16C C17C C12C 120.0
C16C C17C H17AC 120.0
C12C C17C H17AC 120.0
C13'C C12'C C17'C 120.0
C13'C C12'C C11C 120.1
C17'C C12'C C11C 119.9
C12'C C13'C C14'C 120.0
C12'C C13'C H13'C 120.0
C14'C C13'C H13'C 120.0
C15'C C14'C C13'C 118.5
C15'C C14'C H14'C 120.0
C13'C C14'C H14'C 120.0
C14'C C15'C C16'C 120.0
C14'C C15'C H15'C 117.8
C16'C C15'C H15'C 121.6
C17'C C16'C C15'C 121.5
C17'C C16'C H16'C 118.0
C15'C C16'C H16'C 120.0
C16'C C17'C C12'C 120.0
C16'C C17'C H17'C 121.0
C12'C C17'C H17'C 120.0
O19C C18C O18C 125.1(5)
O19C C18C C10C 122.8(5)
O18C C18C C10C 112.1(4)
C6D N1D C2D 120.7(4)
C6D N1D C7D 120.8(4)
C2D N1D C7D 118.3(4)
O2D C2D N3D 123.3(4)
O2D C2D N1D 121.3(4)
N3D C2D N1D 115.3(4)
C4D N3D C2D 125.7(4)
C4D N3D H3D 117.1
C2D N3D H3D 117.1
N4D C4D N3D 119.7(5)
N4D C4D C5D 123.2(5)
N3D C4D C5D 117.1(5)
C4D N4D H4AD 120.0
C4D N4D H4BD 120.0
H4AD N4D H4BD 120.0
C6D C5D C4D 118.4(5)
C6D C5D H5D 120.8
C4D C5D H5D 120.8
C5D C6D N1D 122.6(5)
C5D C6D H6D 118.7
N1D C6D H6D 118.7
N1D C7D C8D 111.8(4)
N1D C7D H7AD 109.2
C8D C7D H7AD 109.2
N1D C7D H7BD 109.2
C8D C7D H7BD 109.2
H7AD C7D H7BD 107.9
C9D C8D C7D 109.7(4)
C9D C8D H8AD 109.7
C7D C8D H8AD 109.7
C9D C8D H8BD 109.7
C7D C8D H8BD 109.7
H8AD C8D H8BD 108.2
O9D C9D N10D 122.4(5)
O9D C9D C8D 121.2(5)
N10D C9D C8D 116.4(4)
C9D N10D C10D 119.4(4)
C9D N10D H10D 120.3
C10D N10D H10D 120.3
N10D C10D C11D 111.8(4)
N10D C10D C18D 111.2(4)
C11D C10D C18D 108.1(4)
N10D C10D H10AD 108.6
C11D C10D H10AD 108.5
C18D C10D H10AD 108.6
C12D C11D C10D 114.1(4)
C12D C11D H11AD 108.7
C10D C11D H11AD 108.7
C12D C11D H11BD 108.7
C10D C11D H11BD 108.7
H11AD C11D H11BD 107.6
C17D C12D C13D 117.8(5)
C17D C12D C11D 121.6(5)
C13D C12D C11D 120.7(5)
C12D C13D C14D 120.5(6)
C12D C13D H13D 119.7
C14D C13D H13D 119.7
C15D C14D C13D 120.8(6)
C15D C14D H14D 119.6
C13D C14D H14D 119.6
C14D C15D C16D 119.6(6)
C14D C15D H15D 120.2
C16D C15D H15D 120.2
C15D C16D C17D 119.8(6)
C15D C16D H16D 120.1
C17D C16D H16D 120.1
C12D C17D C16D 121.5(6)
C12D C17D H17D 119.2
C16D C17D H17D 119.2
O19D C18D O18D 124.8(5)
O19D C18D C10D 119.4(4)
O18D C18D C10D 115.8(4)

loop_
_geom_bond_atom_site_label_1
_geom_bond_atom_site_label_2
_geom_bond_site_symmetry_2
_geom_bond_distance
_geom_bond_publ_flag
N1A C6A . 1.369(7) ?
N1A C2A . 1.380(7) ?
N1A C7A . 1.481(7) ?
C2A O2A . 1.213(6) ?
C2A N3A . 1.370(6) ?
N3A C4A . 1.343(7) ?
N3A H3A . 0.8800 ?
C4A N4A . 1.306(8) ?
C4A C5A . 1.434(8) ?
N4A H4AA . 0.8800 ?
N4A H4BA . 0.8800 ?
C5A C6A . 1.327(8) ?
C5A H5A . 0.9500 ?
C6A H6A . 0.9500 ?
C7A C8A . 1.535(7) ?
C7A H7AA . 0.9900 ?
C7A H7BA . 0.9900 ?
C8A C9A . 1.523(7) ?
C8A H8AA . 0.9900 ?
C8A H8BA . 0.9900 ?
C9A O9A . 1.233(6) ?
C9A N10A . 1.316(7) ?
N10A C10A . 1.441(6) ?
N10A H10A . 0.8800 ?
C10A C11A . 1.537(8) ?
C10A C18A . 1.541(7) ?
C10A H10AA . 1.0000 ?
C11A C12A . 1.512(9) ?
C11A H11AA . 0.9900 ?
C11A H11BA . 0.9900 ?
C12A C13A . 1.371(9) ?
C12A C17A . 1.383(9) ?
C13A C14A . 1.394(9) ?
C13A H13A . 0.9500 ?
C14A C15A . 1.367(10) ?
C14A H14A . 0.9500 ?
C15A C16A . 1.369(11) ?
C15A H15A . 0.9500 ?
C16A C17A . 1.393(11) ?
C16A H16A . 0.9500 ?
C17A H17A . 0.9500 ?
C18A O18A . 1.244(6) ?
C18A O19A . 1.264(6) ?
N1B C6B . 1.361(7) ?
N1B C2B . 1.392(6) ?
N1B C7B . 1.477(7) ?
C2B O2B . 1.214(6) ?
C2B N3B . 1.377(7) ?
N3B C4B . 1.340(7) ?
N3B H3B . 0.8800 ?
C4B N4B . 1.325(8) ?
C4B C5B . 1.413(8) ?
N4B H4AB . 0.8800 ?
N4B H4BB . 0.8800 ?
C5B C6B . 1.335(8) ?
C5B H5B . 0.9500 ?
C6B H6B . 0.9500 ?
C7B C8B . 1.514(7) ?
C7B H7AB . 0.9900 ?
C7B H7BB . 0.9900 ?
C8B C9B . 1.529(7) ?
C8B H8AB . 0.9900 ?
C8B H8BB . 0.9900 ?
C9B O9B . 1.224(6) ?
C9B N10B . 1.328(6) ?
N10B C10B . 1.458(6) ?
N10B H10B . 0.8800 ?
C10B C11B . 1.526(7) ?
C10B C18B . 1.549(7) ?
C10B H10AB . 1.0000 ?
C11B C12B . 1.519(7) ?
C11B H11AB . 0.9900 ?
C11B H11BB . 0.9900 ?
C12B C17B . 1.381(8) ?
C12B C13B . 1.394(8) ?
C13B C14B . 1.404(8) ?
C13B H13B . 0.9500 ?
C14B C15B . 1.374(9) ?
C14B H14B . 0.9500 ?
C15B C16B . 1.378(9) ?
C15B H15B . 0.9500 ?
C16B C17B . 1.387(8) ?
C16B H16B . 0.9500 ?
C17B H17B . 0.9500 ?
C18B O18B . 1.238(6) ?
C18B O19B . 1.265(6) ?
N1C C6C . 1.370(7) ?
N1C C2C . 1.377(6) ?
N1C C7C . 1.487(6) ?
C2C O2C . 1.216(6) ?
C2C N3C . 1.375(6) ?
N3C C4C . 1.349(6) ?
N3C H3C . 0.8800 ?
C4C N4C . 1.312(7) ?
C4C C5C . 1.412(7) ?
N4C H4AC . 0.8800 ?
N4C H4BC . 0.8800 ?
C5C C6C . 1.335(8) ?
C5C H5C . 0.9500 ?
C6C H6C . 0.9500 ?
C7C C8C . 1.512(7) ?
C7C H7AC . 0.9900 ?
C7C H7BC . 0.9900 ?
C8C C9C . 1.515(7) ?
C8C H8AC . 0.9900 ?
C8C H8BC . 0.9900 ?
C9C O9C . 1.245(6) ?
C9C N10C . 1.316(6) ?
N10C C10C . 1.450(6) ?
N10C H10C . 0.8800 ?
C10C C18C . 1.529(7) ?
C10C C11C . 1.539(7) ?
C10C H10AC . 1.0000 ?
C11C C12C . 1.500(6) ?
C11C C12'C . 1.50 ?
C11C H11AC . 0.9900 ?
C11C H11BC . 0.9900 ?
C12C C13C . 1.3900 ?
C12C C17C . 1.3900 ?
C13C C14C . 1.3900 ?
C13C H13AC . 0.9500 ?
C14C C15C . 1.3900 ?
C14C H14AC . 0.9500 ?
C15C C16C . 1.3900 ?
C15C H15AC . 0.9500 ?
C16C C17C . 1.3900 ?
C16C H16AC . 0.9500 ?
C17C H17AC . 0.9500 ?
C12'C C13'C . 1.39 ?
C12'C C17'C . 1.39 ?
C13'C C14'C . 1.39 ?
C13'C H13'C . 0.95 ?
C14'C C15'C . 1.41 ?
C14'C H14'C . 0.95 ?
C15'C C16'C . 1.34 ?
C15'C H15'C . 0.95 ?
C16'C C17'C . 1.39 ?
C16'C H16'C . 0.97 ?
C17'C H17'C . 0.95 ?
C18C O19C . 1.217(6) ?
C18C O18C . 1.295(6) ?
N1D C6D . 1.370(7) ?
N1D C2D . 1.386(6) ?
N1D C7D . 1.455(6) ?
C2D O2D . 1.202(6) ?
C2D N3D . 1.365(6) ?
N3D C4D . 1.346(7) ?
N3D H3D . 0.8800 ?
C4D N4D . 1.302(7) ?
C4D C5D . 1.427(8) ?
N4D H4AD . 0.8800 ?
N4D H4BD . 0.8800 ?
C5D C6D . 1.331(8) ?
C5D H5D . 0.9500 ?
C6D H6D . 0.9500 ?
C7D C8D . 1.535(7) ?
C7D H7AD . 0.9900 ?
C7D H7BD . 0.9900 ?
C8D C9D . 1.520(7) ?
C8D H8AD . 0.9900 ?
C8D H8BD . 0.9900 ?
C9D O9D . 1.222(6) ?
C9D N10D . 1.336(6) ?
N10D C10D . 1.442(6) ?
N10D H10D . 0.8800 ?
C10D C11D . 1.539(7) ?
C10D C18D . 1.552(7) ?
C10D H10AD . 1.0000 ?
C11D C12D . 1.510(8) ?
C11D H11AD . 0.9900 ?
C11D H11BD . 0.9900 ?
C12D C17D . 1.381(8) ?
C12D C13D . 1.382(8) ?
C13D C14D . 1.388(8) ?
C13D H13D . 0.9500 ?
C14D C15D . 1.360(10) ?
C14D H14D . 0.9500 ?
C15D C16D . 1.372(11) ?
C15D H15D . 0.9500 ?
C16D C17D . 1.384(10) ?
C16D H16D . 0.9500 ?
C17D H17D . 0.9500 ?
C18D O19D . 1.242(6) ?
C18D O18D . 1.262(6) ?

loop_
_geom_hbond_atom_site_label_D
_geom_hbond_atom_site_label_H
_geom_hbond_atom_site_label_A
_geom_hbond_site_symmetry_A
_geom_hbond_distance_DH
_geom_hbond_distance_HA
_geom_hbond_distance_DA
_geom_hbond_angle_DHA
_geom_hbond_publ_flag
N3A H3A O18D 1_565 0.88 1.75 2.623(6) 171 yes
N4A H4AA O19D 1_565 0.88 1.94 2.811(7) 173 yes
N10A H10A O19C 1_664 0.88 2.19 3.036(6) 161 yes
N3B H3B O18C 1_654 0.88 1.73 2.565(6) 159 yes
N4B H4AB O19C 1_654 0.88 2.14 2.965(7) 156 yes
N4B H4BB O2A 1_545 0.88 2.42 2.934(7) 118 yes
N10B H10B O19D 1_565 0.88 2.05 2.885(6) 159 yes
N3C H3C O19B . 0.88 1.74 2.601(5) 167 yes
N4C H4AC O18B . 0.88 2.05 2.903(6) 164 yes
N4C H4BC O19A 1_456 0.88 2.28 3.090(7) 154 yes
N10C H10C O18A 1_446 0.88 2.03 2.890(5) 167 yes
N3D H3D O19A 1_446 0.88 1.75 2.615(5) 168 yes
N4D H4AD O18A 1_446 0.88 2.06 2.920(6) 165 yes
N4D H4BD O19B . 0.88 2.23 3.047(6) 155 yes
N10D H10D O18B 1_545 0.88 2.10 2.945(5) 162 yes

loop_
_geom_torsion_atom_site_label_1
_geom_torsion_atom_site_label_2
_geom_torsion_atom_site_label_3
_geom_torsion_atom_site_label_4
_geom_torsion
_geom_torsion_publ_flag
C6A N1A C2A O2A -177.0(5) ?
C7A N1A C2A O2A 7.4(7) ?
C6A N1A C2A N3A 3.2(7) ?
C7A N1A C2A N3A -172.3(4) ?
O2A C2A N3A C4A 179.5(5) ?
N1A C2A N3A C4A -0.8(7) ?
C2A N3A C4A N4A 178.8(5) ?
C2A N3A C4A C5A -2.1(8) ?
N4A C4A C5A C6A -178.2(6) ?
N3A C4A C5A C6A 2.7(9) ?
C4A C5A C6A N1A -0.4(9) ?
C2A N1A C6A C5A -2.7(8) ?
C7A N1A C6A C5A 172.7(5) ?
C6A N1A C7A C8A 110.1(5) ?
C2A N1A C7A C8A -74.4(5) yes
N1A C7A C8A C9A -66.3(5) yes
C7A C8A C9A O9A -30.3(7) ?
C7A C8A C9A N10A 150.0(4) yes
O9A C9A N10A C10A 1.4(8) ?
C8A C9A N10A C10A -178.8(4) yes
C9A N10A C10A C11A 135.4(5) yes
C9A N10A C10A C18A -100.3(5) ?
N10A C10A C11A C12A -53.9(6) yes
C18A C10A C11A C12A -179.7(5) ?
C10A C11A C12A C13A -47.3(8) yes
C10A C11A C12A C17A 133.7(6) ?
C17A C12A C13A C14A 0.4(9) ?
C11A C12A C13A C14A -178.6(5) ?
C12A C13A C14A C15A -1.1(9) ?
C13A C14A C15A C16A 0.5(10) ?
C14A C15A C16A C17A 0.7(12) ?
C13A C12A C17A C16A 0.8(10) ?
C11A C12A C17A C16A 179.8(7) ?
C15A C16A C17A C12A -1.4(13) ?
N10A C10A C18A O18A -35.2(7) ?
C11A C10A C18A O18A 89.3(6) ?
N10A C10A C18A O19A 146.5(5) ?
C11A C10A C18A O19A -89.0(6) ?
C6B N1B C2B O2B -172.4(4) ?
C7B N1B C2B O2B 3.0(6) ?
C6B N1B C2B N3B 6.6(6) ?
C7B N1B C2B N3B -178.0(4) ?
O2B C2B N3B C4B 172.5(5) ?
N1B C2B N3B C4B -6.5(7) ?
C2B N3B C4B N4B -177.5(5) ?
C2B N3B C4B C5B 3.3(8) ?
N4B C4B C5B C6B -179.1(5) ?
N3B C4B C5B C6B 0.1(8) ?
C4B C5B C6B N1B 0.1(8) ?
C2B N1B C6B C5B -3.6(7) ?
C7B N1B C6B C5B -178.8(5) ?
C6B N1B C7B C8B 97.0(5) ?
C2B N1B C7B C8B -78.4(5) yes
N1B C7B C8B C9B -61.7(5) yes
C7B C8B C9B O9B -32.8(6) ?
C7B C8B C9B N10B 148.0(4) yes
O9B C9B N10B C10B 0.7(7) ?
C8B C9B N10B C10B 179.9(4) yes
C9B N10B C10B C11B 141.4(5) yes
C9B N10B C10B C18B -98.0(5) ?
N10B C10B C11B C12B -63.7(6) yes
C18B C10B C11B C12B 173.1(4) ?
C10B C11B C12B C17B 159.4(5) ?
C10B C11B C12B C13B -24.7(7) yes
C17B C12B C13B C14B 2.1(8) ?
C11B C12B C13B C14B -173.8(5) ?
C12B C13B C14B C15B -0.9(9) ?
C13B C14B C15B C16B -0.3(9) ?
C14B C15B C16B C17B 0.1(10) ?
C13B C12B C17B C16B -2.3(9) ?
C11B C12B C17B C16B 173.8(5) ?
C15B C16B C17B C12B 1.2(10) ?
N10B C10B C18B O18B -36.9(6) ?
C11B C10B C18B O18B 85.0(5) ?
N10B C10B C18B O19B 147.0(4) ?
C11B C10B C18B O19B -91.0(5) ?
C6C N1C C2C O2C -174.9(5) ?
C7C N1C C2C O2C 2.0(7) ?
C6C N1C C2C N3C 3.8(7) ?
C7C N1C C2C N3C -179.4(4) ?
O2C C2C N3C C4C 173.2(5) ?
N1C C2C N3C C4C -5.5(7) ?
C2C N3C C4C N4C -177.8(5) ?
C2C N3C C4C C5C 3.5(7) ?
N4C C4C C5C C6C -178.3(5) ?
N3C C4C C5C C6C 0.4(8) ?
C4C C5C C6C N1C -1.9(9) ?
C2C N1C C6C C5C -0.3(8) ?
C7C N1C C6C C5C -177.0(5) ?
C6C N1C C7C C8C 98.5(5) ?
C2C N1C C7C C8C -78.4(5) yes
N1C C7C C8C C9C -61.1(5) yes
C7C C8C C9C O9C -53.6(6) ?
C7C C8C C9C N10C 124.4(5) yes
O9C C9C N10C C10C -2.7(7) ?
C8C C9C N10C C10C 179.2(4) yes
C9C N10C C10C C18C -71.8(6) ?
C9C N10C C10C C11C 164.5(4) yes
N10C C10C C11C C12C -71.6(5) yes
C18C C10C C11C C12C 165.1(4) ?
N10C C10C C11C C12'C -77(3) no
C18C C10C C11C C12'C 160(3) ?
C10C C11C C12C C13C 92.9(4) yes
C10C C11C C12C C17C -83.9(5) ?
C17C C12C C13C C14C 0.0 ?
C11C C12C C13C C14C -176.7(4) ?
C12C C13C C14C C15C 0.0 ?
C13C C14C C15C C16C 0.0 ?
C14C C15C C16C C17C 0.0 ?
C15C C16C C17C C12C 0.0 ?
C13C C12C C17C C16C 0.0 ?
C11C C12C C17C C16C 176.8(4) ?
C10C C11C C12'C C13'C 93(5) no
C10C C11C C12'C C17'C -89(5) ?
C17'C C12'C C13'C C14'C 0 ?
C11C C12'C C13'C C14'C 179 ?
C12'C C13'C C14'C C15'C -2 ?
C13'C C14'C C15'C C16'C 3 ?
C14'C C15'C C16'C C17'C -4 ?
C15'C C16'C C17'C C12'C 3 ?
C13'C C12'C C17'C C16'C -2 ?
C11C C12'C C17'C C16'C -179(3) ?
N10C C10C C18C O19C -23.0(7) ?
C11C C10C C18C O19C 100.3(6) ?
N10C C10C C18C O18C 158.2(4) ?
C11C C10C C18C O18C -78.6(6) ?
C6D N1D C2D O2D -175.8(5) ?
C7D N1D C2D O2D 1.0(7) ?
C6D N1D C2D N3D 2.4(7) ?
C7D N1D C2D N3D 179.2(4) ?
O2D C2D N3D C4D 173.9(5) ?
N1D C2D N3D C4D -4.3(7) ?
C2D N3D C4D N4D -177.8(5) ?
C2D N3D C4D C5D 2.9(8) ?
N4D C4D C5D C6D -178.8(6) ?
N3D C4D C5D C6D 0.5(8) ?
C4D C5D C6D N1D -2.2(9) ?
C2D N1D C6D C5D 0.7(8) ?
C7D N1D C6D C5D -176.1(5) ?
C6D N1D C7D C8D 96.3(5) ?
C2D N1D C7D C8D -80.6(5) yes
N1D C7D C8D C9D -64.2(5) yes
C7D C8D C9D O9D -54.7(6) ?
C7D C8D C9D N10D 124.2(4) yes
O9D C9D N10D C10D -2.7(7) ?
C8D C9D N10D C10D 178.4(4) yes
C9D N10D C10D C11D 163.8(4) yes
C9D N10D C10D C18D -75.3(6) ?
N10D C10D C11D C12D -59.8(6) yes
C18D C10D C11D C12D 177.5(4) ?
C10D C11D C12D C17D -81.6(6) ?
C10D C11D C12D C13D 99.0(6) yes
C17D C12D C13D C14D 1.0(8) ?
C11D C12D C13D C14D -179.6(5) ?
C12D C13D C14D C15D -0.2(9) ?
C13D C14D C15D C16D -0.3(10) ?
C14D C15D C16D C17D 0.1(10) ?
C13D C12D C17D C16D -1.3(9) ?
C11D C12D C17D C16D 179.4(6) ?
C15D C16D C17D C12D 0.7(10) ?
N10D C10D C18D O19D -28.5(6) ?
C11D C10D C18D O19D 94.6(5) ?
N10D C10D C18D O18D 153.1(4) ?
C11D C10D C18D O18D -83.7(5) ?
